data_7033049
loop_
_publ_author_name
'Maurya, Mannar R.'
'Chaudhary, Nikita'
'Avecilla, Fernando'
'Ad\~ao, Pedro'
'Costa Pessoa, Jo\~ao'

_publ_section_title
;
 Oxidovanadium(IV) and dioxidovanadium(V) complexes of hydrazones of
 2-benzoylpyridine and their catalytic applications.
;
_journal_issue 3
_journal_name_full 'Dalton transactions (Cambridge, England : 2003)'
_journal_page_first 1211
_journal_page_last 1232
_journal_paper_doi 10.1039/c4dt02474e
_journal_volume 44
_journal_year 2015
_chemical_formula_moiety 'C18 H13 N4 O3 V'
_chemical_formula_sum 'C18 H13 N4 O3 V'
_chemical_formula_weight 384.26
_chemical_name_systematic
; 
 ? 
;
_space_group_IT_number 14
_symmetry_cell_setting monoclinic
_symmetry_space_group_name_Hall '-P 2ybc'
_symmetry_space_group_name_H-M 'P 1 21/c 1'
_atom_sites_solution_hydrogens geom
_atom_sites_solution_primary direct
_atom_sites_solution_secondary difmap
_audit_creation_method SHELXL-97
_cell_angle_alpha 90.00
_cell_angle_beta 110.765(2)
_cell_angle_gamma 90.00
_cell_formula_units_Z 4
_cell_length_a 14.6312(5)
_cell_length_b 8.2122(3)
_cell_length_c 14.4503(5)
_cell_measurement_reflns_used 63735
_cell_measurement_temperature 100(2)
_cell_measurement_theta_max 42.873
_cell_measurement_theta_min 5.691
_cell_volume 1623.48(10)
_computing_cell_refinement ' SAINT V7.68A (Bruker: Madison, 2009 ) in Apex2 suite.'
_computing_data_collection 'Apex2, Bruker Instrument Service v2010, 1-2'
_computing_data_reduction 'SAINT and XPREP Version 2008/2 (Sheldrick, Bruker AXS Inc.)'
_computing_molecular_graphics 'Bruker SHELXTL'
_computing_publication_material 'Bruker SHELXTL'
_computing_structure_refinement 'XL Version 2008/4 (George M. Sheldrick, Acta Cryst. (2008). A64, 112-122)'
_computing_structure_solution 'XS Version 2008/1 (George M. Sheldrick, Acta Cryst. (2008). A64, 112-122) '
_diffrn_ambient_temperature 100(2)
_diffrn_measured_fraction_theta_full 0.993
_diffrn_measured_fraction_theta_max 0.993
_diffrn_measurement_device_type 'CCD area detector'
_diffrn_measurement_method 'phi and omega scans'
_diffrn_radiation_monochromator graphite
_diffrn_radiation_source 'fine-focus sealed tube'
_diffrn_radiation_type MoK\a
_diffrn_radiation_wavelength 0.71073
_diffrn_reflns_av_R_equivalents 0.0951
_diffrn_reflns_av_sigmaI/netI 0.0457
_diffrn_reflns_limit_h_max 18
_diffrn_reflns_limit_h_min -19
_diffrn_reflns_limit_k_max 10
_diffrn_reflns_limit_k_min -7
_diffrn_reflns_limit_l_max 17
_diffrn_reflns_limit_l_min -18
_diffrn_reflns_number 60921
_diffrn_reflns_theta_full 27.58
_diffrn_reflns_theta_max 27.58
_diffrn_reflns_theta_min 1.49
_exptl_absorpt_coefficient_mu 0.638
_exptl_absorpt_correction_T_max 0.9507
_exptl_absorpt_correction_T_min 0.8567
_exptl_absorpt_correction_type multi-scan
_exptl_absorpt_process_details 'North et al., 1968'
_exptl_crystal_colour yellow
_exptl_crystal_density_diffrn 1.572
_exptl_crystal_density_method 'not measured'
_exptl_crystal_description prism
_exptl_crystal_F_000 784
_exptl_crystal_size_max 0.25
_exptl_crystal_size_mid 0.18
_exptl_crystal_size_min 0.08
_refine_diff_density_max 2.055
_refine_diff_density_min -0.709
_refine_diff_density_rms 0.167
_refine_ls_extinction_coef 0.012(2)
_refine_ls_extinction_expression Fc^*^=kFc[1+0.001xFc^2^\l^3^/sin(2\q)]^-1/4^
_refine_ls_extinction_method SHELXL
_refine_ls_goodness_of_fit_ref 1.088
_refine_ls_hydrogen_treatment noref
_refine_ls_matrix_type full
_refine_ls_number_parameters 236
_refine_ls_number_reflns 3733
_refine_ls_number_restraints 0
_refine_ls_restrained_S_all 1.088
_refine_ls_R_factor_all 0.0881
_refine_ls_R_factor_gt 0.0698
_refine_ls_shift/su_max 0.000
_refine_ls_shift/su_mean 0.000
_refine_ls_structure_factor_coef Fsqd
_refine_ls_weighting_details 'calc w=1/[\s^2^(Fo^2^)+(0.1294P)^2^+0.9086P] where P=(Fo^2^+2Fc^2^)/3'
_refine_ls_weighting_scheme calc
_refine_ls_wR_factor_gt 0.1837
_refine_ls_wR_factor_ref 0.2035
_reflns_number_gt 2965
_reflns_number_total 3733
_reflns_threshold_expression >2sigma(I)
_cod_data_source_file c4dt02474e2.cif
_cod_data_source_block manar180
_cod_depositor_comments
;
The following automatic conversions were performed:

'_symmetry_cell_setting' value 'Monoclinic' changed to 'monoclinic'
according to
/usr/data/users/saulius/crontab/automatic-downloads/rss-feeds/RSC/lib/dictionaries/cif_core.dic
dictionary named 'cif_core.dic' version 2.4.2 from 2011-04-26.

Automatic conversion script
Id: cif_fix_values 2827 2014-09-09 07:05:25Z andrius 

 Adding full bibliography for 7033046--7033049.cif.
;
_cod_original_sg_symbol_Hall -P2ybc
_cod_original_sg_symbol_H-M P2(1)/c
_cod_database_code 7033049

loop_
_symmetry_equiv_pos_as_xyz
'x, y, z'
'-x, y+1/2, -z+1/2'
'-x, -y, -z'
'x, -y-1/2, z-1/2'

loop_
_atom_site_label
_atom_site_type_symbol
_atom_site_fract_x
_atom_site_fract_y
_atom_site_fract_z
_atom_site_U_iso_or_equiv
_atom_site_adp_type
_atom_site_occupancy
_atom_site_symmetry_multiplicity
_atom_site_calc_flag
_atom_site_refinement_flags
V1 V 0.42602(4) 0.06263(6) 0.39879(4) 0.0196(2) Uani 1 1 d .
O1 O 0.39152(15) 0.2530(2) 0.46281(16) 0.0221(5) Uani 1 1 d .
O2 O 0.54727(15) 0.0526(2) 0.44569(16) 0.0226(5) Uani 1 1 d .
O3 O 0.39668(16) 0.1342(3) 0.28791(16) 0.0254(5) Uani 1 1 d .
N1 N 0.39250(18) -0.1799(3) 0.34956(19) 0.0208(5) Uani 1 1 d .
N2 N 0.28328(18) 0.0132(3) 0.39894(18) 0.0202(5) Uani 1 1 d .
N3 N 0.23985(19) 0.1357(3) 0.4338(2) 0.0222(6) Uani 1 1 d .
N4 N 0.2179(2) 0.6579(3) 0.6037(2) 0.0309(7) Uani 1 1 d .
C1 C 0.3004(2) -0.2354(3) 0.3353(2) 0.0206(6) Uani 1 1 d .
C2 C 0.2371(2) -0.1185(4) 0.3610(2) 0.0202(6) Uani 1 1 d .
C3 C 0.3045(2) 0.2528(3) 0.4667(2) 0.0200(6) Uani 1 1 d .
C4 C 0.2752(2) 0.3938(4) 0.5147(2) 0.0217(6) Uani 1 1 d .
C5 C 0.3327(2) 0.5327(4) 0.5409(2) 0.0238(7) Uani 1 1 d .
H5 H 0.3913 0.5404 0.5296 0.029 Uiso 1 1 calc R
C6 C 0.3000(2) 0.6602(4) 0.5847(2) 0.0268(7) Uani 1 1 d .
H6 H 0.3385 0.7533 0.6018 0.032 Uiso 1 1 calc R
C7 C 0.1633(3) 0.5235(4) 0.5772(3) 0.0356(8) Uani 1 1 d .
H7 H 0.1050 0.5196 0.5894 0.043 Uiso 1 1 calc R
C8 C 0.1880(3) 0.3899(4) 0.5327(3) 0.0300(8) Uani 1 1 d .
H8 H 0.1472 0.2995 0.5152 0.036 Uiso 1 1 calc R
C9 C 0.1326(2) -0.1524(4) 0.3439(2) 0.0227(7) Uani 1 1 d .
C10 C 0.0725(2) -0.2122(4) 0.2520(2) 0.0257(7) Uani 1 1 d .
H10 H 0.0985 -0.2337 0.2032 0.031 Uiso 1 1 calc R
C11 C -0.0261(2) -0.2396(4) 0.2334(3) 0.0313(8) Uani 1 1 d .
H11 H -0.0662 -0.2795 0.1722 0.038 Uiso 1 1 calc R
C12 C -0.0644(2) -0.2074(4) 0.3060(3) 0.0340(8) Uani 1 1 d .
H12 H -0.1305 -0.2255 0.2936 0.041 Uiso 1 1 calc R
C13 C -0.0047(3) -0.1479(4) 0.3978(3) 0.0342(8) Uani 1 1 d .
H13 H -0.0309 -0.1265 0.4465 0.041 Uiso 1 1 calc R
C14 C 0.0929(2) -0.1207(4) 0.4167(2) 0.0255(7) Uani 1 1 d .
H14 H 0.1325 -0.0811 0.4781 0.031 Uiso 1 1 calc R
C15 C 0.2736(2) -0.3930(4) 0.3027(2) 0.0228(7) Uani 1 1 d .
H15 H 0.2117 -0.4314 0.2956 0.027 Uiso 1 1 calc R
C16 C 0.3388(2) -0.4925(4) 0.2808(2) 0.0267(7) Uani 1 1 d .
H16 H 0.3210 -0.5978 0.2578 0.032 Uiso 1 1 calc R
C17 C 0.4311(2) -0.4341(3) 0.2933(2) 0.0244(7) Uani 1 1 d .
H17 H 0.4761 -0.4991 0.2786 0.029 Uiso 1 1 calc R
C18 C 0.4551(2) -0.2770(4) 0.3283(2) 0.0229(7) Uani 1 1 d .
H18 H 0.5173 -0.2380 0.3373 0.028 Uiso 1 1 calc R

loop_
_atom_site_aniso_label
_atom_site_aniso_U_11
_atom_site_aniso_U_22
_atom_site_aniso_U_33
_atom_site_aniso_U_23
_atom_site_aniso_U_13
_atom_site_aniso_U_12
V1 0.0182(4) 0.0174(3) 0.0233(4) 0.00013(18) 0.0076(3) 0.00020(18)
O1 0.0177(11) 0.0207(10) 0.0279(12) -0.0010(8) 0.0083(9) -0.0004(8)
O2 0.0173(11) 0.0239(11) 0.0258(12) 0.0023(8) 0.0068(9) -0.0015(8)
O3 0.0297(12) 0.0220(10) 0.0236(12) 0.0031(8) 0.0085(10) 0.0026(9)
N1 0.0177(12) 0.0208(12) 0.0244(14) 0.0001(10) 0.0079(11) 0.0011(10)
N2 0.0184(13) 0.0208(12) 0.0208(13) -0.0003(10) 0.0060(10) 0.0019(10)
N3 0.0214(13) 0.0197(12) 0.0252(14) -0.0025(10) 0.0080(11) 0.0016(10)
N4 0.0378(17) 0.0258(13) 0.0312(16) -0.0036(11) 0.0149(13) 0.0007(12)
C1 0.0209(15) 0.0206(14) 0.0188(15) 0.0035(11) 0.0051(12) 0.0035(12)
C2 0.0200(15) 0.0209(14) 0.0186(15) -0.0003(11) 0.0055(12) -0.0002(12)
C3 0.0200(15) 0.0175(13) 0.0218(15) -0.0005(11) 0.0064(12) 0.0006(11)
C4 0.0231(16) 0.0215(14) 0.0194(15) -0.0015(11) 0.0063(13) 0.0009(12)
C5 0.0246(17) 0.0237(14) 0.0218(16) 0.0004(12) 0.0066(13) 0.0013(12)
C6 0.0312(18) 0.0237(15) 0.0233(17) -0.0016(12) 0.0070(14) 0.0010(13)
C7 0.038(2) 0.0323(17) 0.043(2) -0.0082(16) 0.0221(18) 0.0012(16)
C8 0.0320(18) 0.0271(16) 0.035(2) -0.0076(14) 0.0175(16) -0.0057(14)
C9 0.0184(15) 0.0189(14) 0.0302(17) -0.0004(12) 0.0078(13) -0.0010(11)
C10 0.0255(17) 0.0206(14) 0.0307(18) 0.0007(12) 0.0093(14) 0.0006(12)
C11 0.0250(17) 0.0273(16) 0.0344(19) 0.0009(13) 0.0017(15) -0.0041(13)
C12 0.0184(16) 0.0344(18) 0.049(2) 0.0069(16) 0.0120(16) -0.0011(14)
C13 0.0301(19) 0.0342(18) 0.044(2) 0.0009(15) 0.0207(17) -0.0010(15)
C14 0.0263(17) 0.0235(15) 0.0302(18) 0.0003(12) 0.0145(15) 0.0004(13)
C15 0.0215(16) 0.0231(14) 0.0224(16) 0.0019(12) 0.0062(13) 0.0004(12)
C16 0.0298(18) 0.0192(14) 0.0277(17) -0.0007(12) 0.0061(14) 0.0022(13)
C17 0.0279(17) 0.0225(15) 0.0225(16) -0.0014(11) 0.0085(14) 0.0054(12)
C18 0.0218(16) 0.0249(15) 0.0225(16) 0.0014(12) 0.0083(13) 0.0016(12)

loop_
_atom_type_symbol
_atom_type_description
_atom_type_scat_dispersion_real
_atom_type_scat_dispersion_imag
_atom_type_scat_source
C C 0.0033 0.0016 'International Tables Vol C Tables 4.2.6.8 and 6.1.1.4'
H H 0.0000 0.0000 'International Tables Vol C Tables 4.2.6.8 and 6.1.1.4'
N N 0.0061 0.0033 'International Tables Vol C Tables 4.2.6.8 and 6.1.1.4'
O O 0.0106 0.0060 'International Tables Vol C Tables 4.2.6.8 and 6.1.1.4'
V V 0.3005 0.5294 'International Tables Vol C Tables 4.2.6.8 and 6.1.1.4'

loop_
_geom_angle_atom_site_label_1
_geom_angle_atom_site_label_2
_geom_angle_atom_site_label_3
_geom_angle
_geom_angle_site_symmetry_3
O3 V1 O2 107.01(11) .
O3 V1 O1 98.89(10) .
O2 V1 O1 105.19(10) .
O3 V1 N1 93.48(10) .
O2 V1 N1 100.21(10) .
O1 V1 N1 146.93(9) .
O3 V1 N2 98.89(11) .
O2 V1 N2 153.68(11) .
O1 V1 N2 74.70(9) .
N1 V1 N2 73.14(9) .
O3 V1 O2 174.22(10) 3_656
O2 V1 O2 78.32(10) 3_656
O1 V1 O2 81.57(8) 3_656
N1 V1 O2 83.23(9) 3_656
N2 V1 O2 75.63(8) 3_656
C3 O1 V1 116.03(18) .
V1 O2 V1 101.68(10) 3_656
C18 N1 C1 119.2(3) .
C18 N1 V1 123.1(2) .
C1 N1 V1 117.65(19) .
C2 N2 N3 121.8(3) .
C2 N2 V1 121.7(2) .
N3 N2 V1 116.19(18) .
C3 N3 N2 107.5(2) .
C6 N4 C7 116.5(3) .
N1 C1 C15 120.6(3) .
N1 C1 C2 114.8(3) .
C15 C1 C2 124.6(3) .
N2 C2 C1 111.9(3) .
N2 C2 C9 125.5(3) .
C1 C2 C9 122.6(3) .
O1 C3 N3 125.3(3) .
O1 C3 C4 118.0(3) .
N3 C3 C4 116.6(3) .
C5 C4 C8 118.4(3) .
C5 C4 C3 121.2(3) .
C8 C4 C3 120.3(3) .
C4 C5 C6 117.9(3) .
C4 C5 H5 121.0 .
C6 C5 H5 121.0 .
N4 C6 C5 124.5(3) .
N4 C6 H6 117.7 .
C5 C6 H6 117.7 .
N4 C7 C8 124.1(3) .
N4 C7 H7 118.0 .
C8 C7 H7 118.0 .
C7 C8 C4 118.5(3) .
C7 C8 H8 120.7 .
C4 C8 H8 120.7 .
C14 C9 C10 119.4(3) .
C14 C9 C2 121.2(3) .
C10 C9 C2 119.3(3) .
C11 C10 C9 120.2(3) .
C11 C10 H10 119.9 .
C9 C10 H10 119.9 .
C12 C11 C10 119.7(3) .
C12 C11 H11 120.1 .
C10 C11 H11 120.1 .
C11 C12 C13 120.3(3) .
C11 C12 H12 119.9 .
C13 C12 H12 119.9 .
C14 C13 C12 120.3(3) .
C14 C13 H13 119.9 .
C12 C13 H13 119.9 .
C13 C14 C9 120.1(3) .
C13 C14 H14 120.0 .
C9 C14 H14 120.0 .
C16 C15 C1 119.8(3) .
C16 C15 H15 120.1 .
C1 C15 H15 120.1 .
C15 C16 C17 119.3(3) .
C15 C16 H16 120.4 .
C17 C16 H16 120.4 .
C16 C17 C18 118.7(3) .
C16 C17 H17 120.6 .
C18 C17 H17 120.6 .
N1 C18 C17 122.4(3) .
N1 C18 H18 118.8 .
C17 C18 H18 118.8 .

loop_
_geom_bond_atom_site_label_1
_geom_bond_atom_site_label_2
_geom_bond_distance
_geom_bond_site_symmetry_2
V1 O3 1.615(2) .
V1 O2 1.662(2) .
V1 O1 1.972(2) .
V1 N1 2.113(3) .
V1 N2 2.128(3) .
V1 O2 2.340(2) 3_656
O1 C3 1.294(4) .
O2 V1 2.340(2) 3_656
N1 C18 1.330(4) .
N1 C1 1.367(4) .
N2 C2 1.290(4) .
N2 N3 1.377(3) .
N3 C3 1.314(4) .
N4 C6 1.325(4) .
N4 C7 1.336(5) .
C1 C15 1.386(4) .
C1 C2 1.471(4) .
C2 C9 1.485(4) .
C3 C4 1.489(4) .
C4 C5 1.389(4) .
C4 C8 1.389(4) .
C5 C6 1.393(4) .
C5 H5 0.9300 .
C6 H6 0.9300 .
C7 C8 1.383(5) .
C7 H7 0.9300 .
C8 H8 0.9300 .
C9 C14 1.395(4) .
C9 C10 1.396(4) .
C10 C11 1.389(4) .
C10 H10 0.9300 .
C11 C12 1.379(5) .
C11 H11 0.9300 .
C12 C13 1.393(5) .
C12 H12 0.9300 .
C13 C14 1.373(5) .
C13 H13 0.9300 .
C14 H14 0.9300 .
C15 C16 1.375(4) .
C15 H15 0.9300 .
C16 C17 1.382(5) .
C16 H16 0.9300 .
C17 C18 1.385(4) .
C17 H17 0.9300 .
C18 H18 0.9300 .

loop_
_geom_torsion_atom_site_label_1
_geom_torsion_atom_site_label_2
_geom_torsion_atom_site_label_3
_geom_torsion_atom_site_label_4
_geom_torsion
_geom_torsion_site_symmetry_1
_geom_torsion_site_symmetry_4
O3 V1 O1 C3 93.6(2) . .
O2 V1 O1 C3 -155.9(2) . .
N1 V1 O1 C3 -17.0(3) . .
N2 V1 O1 C3 -3.2(2) . .
O2 V1 O1 C3 -80.5(2) 3_656 .
O3 V1 O2 V1 -177.69(10) . 3_656
O1 V1 O2 V1 77.80(10) . 3_656
N1 V1 O2 V1 -80.82(10) . 3_656
N2 V1 O2 V1 -8.3(3) . 3_656
O2 V1 O2 V1 0.0 3_656 3_656
O3 V1 N1 C18 84.4(3) . .
O2 V1 N1 C18 -23.6(3) . .
O1 V1 N1 C18 -163.4(2) . .
N2 V1 N1 C18 -177.3(3) . .
O2 V1 N1 C18 -100.3(2) 3_656 .
O3 V1 N1 C1 -92.8(2) . .
O2 V1 N1 C1 159.2(2) . .
O1 V1 N1 C1 19.4(3) . .
N2 V1 N1 C1 5.5(2) . .
O2 V1 N1 C1 82.4(2) 3_656 .
O3 V1 N2 C2 82.3(2) . .
O2 V1 N2 C2 -87.4(3) . .
O1 V1 N2 C2 179.2(3) . .
N1 V1 N2 C2 -8.6(2) . .
O2 V1 N2 C2 -95.8(2) 3_656 .
O3 V1 N2 N3 -92.2(2) . .
O2 V1 N2 N3 98.1(3) . .
O1 V1 N2 N3 4.69(19) . .
N1 V1 N2 N3 176.9(2) . .
O2 V1 N2 N3 89.7(2) 3_656 .
C2 N2 N3 C3 -179.5(3) . .
V1 N2 N3 C3 -5.0(3) . .
C18 N1 C1 C15 2.4(4) . .
V1 N1 C1 C15 179.7(2) . .
C18 N1 C1 C2 -180.0(3) . .
V1 N1 C1 C2 -2.6(3) . .
N3 N2 C2 C1 -176.2(2) . .
V1 N2 C2 C1 9.7(3) . .
N3 N2 C2 C9 4.0(5) . .
V1 N2 C2 C9 -170.2(2) . .
N1 C1 C2 N2 -4.3(4) . .
C15 C1 C2 N2 173.3(3) . .
N1 C1 C2 C9 175.5(3) . .
C15 C1 C2 C9 -6.9(5) . .
V1 O1 C3 N3 1.6(4) . .
V1 O1 C3 C4 179.8(2) . .
N2 N3 C3 O1 2.4(4) . .
N2 N3 C3 C4 -175.8(2) . .
O1 C3 C4 C5 9.8(4) . .
N3 C3 C4 C5 -171.9(3) . .
O1 C3 C4 C8 -171.4(3) . .
N3 C3 C4 C8 6.9(4) . .
C8 C4 C5 C6 0.6(5) . .
C3 C4 C5 C6 179.4(3) . .
C7 N4 C6 C5 -0.9(5) . .
C4 C5 C6 N4 0.4(5) . .
C6 N4 C7 C8 0.5(6) . .
N4 C7 C8 C4 0.5(6) . .
C5 C4 C8 C7 -1.0(5) . .
C3 C4 C8 C7 -179.8(3) . .
N2 C2 C9 C14 -46.1(5) . .
C1 C2 C9 C14 134.1(3) . .
N2 C2 C9 C10 131.8(3) . .
C1 C2 C9 C10 -48.0(4) . .
C14 C9 C10 C11 0.1(4) . .
C2 C9 C10 C11 -177.9(3) . .
C9 C10 C11 C12 0.0(5) . .
C10 C11 C12 C13 -0.1(5) . .
C11 C12 C13 C14 0.0(5) . .
C12 C13 C14 C9 0.1(5) . .
C10 C9 C14 C13 -0.2(5) . .
C2 C9 C14 C13 177.7(3) . .
N1 C1 C15 C16 -2.5(4) . .
C2 C1 C15 C16 -179.9(3) . .
C1 C15 C16 C17 1.1(5) . .
C15 C16 C17 C18 0.4(5) . .
C1 N1 C18 C17 -0.9(5) . .
V1 N1 C18 C17 -178.0(2) . .
C16 C17 C18 N1 -0.5(5) . .
